data_4029355
loop_
_publ_author_name
'Koyioni, Maria'
'Manoli, Maria'
'Manolis, Manos J.'
'Koutentis, Panayiotis A.'

_publ_section_title
;
 Reinvestigating the Reaction of 1H-Pyrazol-5-amines with
 4,5-Dichloro-1,2,3-dithiazolium Chloride: A Route to
 Pyrazolo[3,4-c]isothiazoles and Pyrazolo[3,4-d]thiazoles.
;
_journal_issue 9
_journal_name_full 'The Journal of organic chemistry'
_journal_page_first 4025
_journal_page_last 4037
_journal_paper_doi 10.1021/jo500509e
_journal_volume 79
_journal_year 2014
_chemical_formula_moiety 'C16 H14 Cl3 N9 S5'
_chemical_formula_sum 'C16 H14 Cl3 N9 S5'
_chemical_formula_weight 599.01
_chemical_name_systematic
; 
 ? 
;
_space_group_IT_number 2
_symmetry_cell_setting triclinic
_symmetry_space_group_name_Hall '-P 1'
_symmetry_space_group_name_H-M 'P -1'
_atom_sites_solution_hydrogens geom
_atom_sites_solution_primary direct
_atom_sites_solution_secondary difmap
_audit_creation_method SHELXL-97
_cell_angle_alpha 97.143(4)
_cell_angle_beta 92.352(3)
_cell_angle_gamma 93.441(4)
_cell_formula_units_Z 4
_cell_length_a 10.4490(4)
_cell_length_b 12.6255(8)
_cell_length_c 21.3511(9)
_cell_measurement_reflns_used 4402
_cell_measurement_temperature 100(2)
_cell_measurement_theta_max 26.9700
_cell_measurement_theta_min 3.4020
_cell_volume 2786.5(2)
_computing_structure_refinement 'SHELXL-97 (Sheldrick, 1997)'
_computing_structure_solution 'SHELXS-97 (Sheldrick, 1990)'
_diffrn_ambient_temperature 100(2)
_diffrn_detector_area_resol_mean 10.4223
_diffrn_measured_fraction_theta_full 0.998
_diffrn_measured_fraction_theta_max 0.998
_diffrn_measurement_device_type 'SuperNova, Dual, Cu at zero, Atlas'
_diffrn_measurement_method '\w scans'
_diffrn_radiation_monochromator mirror
_diffrn_radiation_source 'SuperNova (Mo) X-ray Source'
_diffrn_radiation_type MoK\a
_diffrn_radiation_wavelength 0.71073
_diffrn_reflns_av_R_equivalents 0.0575
_diffrn_reflns_av_sigmaI/netI 0.0956
_diffrn_reflns_limit_h_max 12
_diffrn_reflns_limit_h_min -12
_diffrn_reflns_limit_k_max 15
_diffrn_reflns_limit_k_min -14
_diffrn_reflns_limit_l_max 25
_diffrn_reflns_limit_l_min -25
_diffrn_reflns_number 20504
_diffrn_reflns_theta_full 25.00
_diffrn_reflns_theta_max 25.00
_diffrn_reflns_theta_min 3.06
_exptl_absorpt_coefficient_mu 0.727
_exptl_absorpt_correction_T_max 1.00000
_exptl_absorpt_correction_T_min 0.79294
_exptl_absorpt_correction_type multi-scan
_exptl_absorpt_process_details 'Empirical absorption correction (CrysAlis RED, Oxford Diffraction)'
_exptl_crystal_colour 'dark red'
_exptl_crystal_density_diffrn 1.428
_exptl_crystal_density_method 'not measured'
_exptl_crystal_description rod
_exptl_crystal_F_000 1216
_exptl_crystal_size_max 0.23
_exptl_crystal_size_mid 0.05
_exptl_crystal_size_min 0.04
_platon_squeeze_details
;
;
_refine_diff_density_max 1.153
_refine_diff_density_min -0.629
_refine_diff_density_rms 0.111
_refine_ls_extinction_method none
_refine_ls_goodness_of_fit_ref 1.000
_refine_ls_hydrogen_treatment constr
_refine_ls_matrix_type full
_refine_ls_number_parameters 595
_refine_ls_number_reflns 9786
_refine_ls_number_restraints 0
_refine_ls_restrained_S_all 1.000
_refine_ls_R_factor_all 0.1240
_refine_ls_R_factor_gt 0.0824
_refine_ls_shift/su_max 0.000
_refine_ls_shift/su_mean 0.000
_refine_ls_structure_factor_coef Fsqd
_refine_ls_weighting_details 'calc w=1/[\s^2^(Fo^2^)+(0.1414P)^2^+0.0000P] where P=(Fo^2^+2Fc^2^)/3'
_refine_ls_weighting_scheme calc
_refine_ls_wR_factor_gt 0.2259
_refine_ls_wR_factor_ref 0.2523
_reflns_number_gt 5674
_reflns_number_total 9786
_reflns_threshold_expression >2sigma(I)
_cod_data_source_file jo500509e_si_004.cif
_cod_data_source_block shelxl
_cod_depositor_comments
;
The following automatic conversions were performed:

'_symmetry_cell_setting' value 'Triclinic' changed to 'triclinic'
according to
/usr/data/users/saulius/crontab/automatic-downloads/rss-feeds/ACS/lib/dictionaries/cif_core.dic
dictionary named 'cif_core.dic' version 2.4.2 from 2011-04-26.

Automatic conversion script
Id: cif_fix_values 2281 2013-09-26 08:29:07Z andrius 

 Adding full bibliography for 4029353--4029355.cif.
;
_cod_database_code 4029355

loop_
_symmetry_equiv_pos_as_xyz
'x, y, z'
'-x, -y, -z'

loop_
_atom_site_label
_atom_site_type_symbol
_atom_site_fract_x
_atom_site_fract_y
_atom_site_fract_z
_atom_site_U_iso_or_equiv
_atom_site_adp_type
_atom_site_occupancy
_atom_site_symmetry_multiplicity
_atom_site_calc_flag
_atom_site_refinement_flags
C1 C 0.8431(6) 0.4693(7) 0.4602(4) 0.065(2) Uani 1 1 d .
H1A H 0.8335 0.5087 0.4248 0.098 Uiso 1 1 calc R
H1B H 0.8795 0.5163 0.4962 0.098 Uiso 1 1 calc R
H1C H 0.7606 0.4396 0.4699 0.098 Uiso 1 1 calc R
C2 C 0.9680(6) 0.3097(6) 0.4789(4) 0.0567(19) Uani 1 1 d .
C3 C 1.0583(6) 0.2521(6) 0.4437(3) 0.0472(16) Uani 1 1 d .
C4 C 1.1059(6) 0.1769(6) 0.4798(3) 0.0496(16) Uani 1 1 d .
C5 C 1.0656(6) 0.2988(5) 0.3859(3) 0.0447(15) Uani 1 1 d .
C6 C 1.1393(6) 0.2710(6) 0.3291(3) 0.0521(17) Uani 1 1 d .
H6A H 1.1219 0.3192 0.2988 0.078 Uiso 1 1 calc R
H6B H 1.1143 0.1990 0.3108 0.078 Uiso 1 1 calc R
H6C H 1.2294 0.2768 0.3408 0.078 Uiso 1 1 calc R
C7 C 1.1993(7) 0.1016(6) 0.4658(3) 0.0535(17) Uani 1 1 d .
C8 C 1.2637(6) -0.0250(5) 0.2632(3) 0.0418(15) Uani 1 1 d .
C9 C 1.2123(6) 0.0237(5) 0.2145(3) 0.0422(15) Uani 1 1 d .
C10 C 1.0458(6) 0.0145(5) 0.1343(3) 0.0458(16) Uani 1 1 d .
C11 C 0.9438(7) -0.0506(6) 0.0979(3) 0.0532(17) Uani 1 1 d .
C12 C 1.2047(5) -0.1240(5) 0.2802(3) 0.0394(14) Uani 1 1 d .
C13 C 1.0790(5) -0.1471(6) 0.2973(3) 0.0419(15) Uani 1 1 d .
C14 C 0.9706(5) -0.0720(5) 0.2996(3) 0.0450(15) Uani 1 1 d .
H14A H 0.8946 -0.1074 0.3131 0.067 Uiso 1 1 calc R
H14B H 0.9539 -0.0518 0.2583 0.067 Uiso 1 1 calc R
H14C H 0.9947 -0.0092 0.3288 0.067 Uiso 1 1 calc R
C15 C 1.2687(5) -0.2161(5) 0.2887(2) 0.0383(14) Uani 1 1 d .
C16 C 1.1988(6) -0.3914(5) 0.3254(3) 0.0470(16) Uani 1 1 d .
H16A H 1.1195 -0.4215 0.3389 0.070 Uiso 1 1 calc R
H16B H 1.2636 -0.3876 0.3589 0.070 Uiso 1 1 calc R
H16C H 1.2251 -0.4358 0.2890 0.070 Uiso 1 1 calc R
C17 C 0.4992(6) 0.0964(6) 0.0862(3) 0.0494(18) Uani 1 1 d .
C18 C 0.4940(6) 0.0049(6) 0.1154(3) 0.0466(16) Uani 1 1 d .
C19 C 0.3889(6) -0.0608(6) 0.0894(3) 0.0487(17) Uani 1 1 d .
C20 C 0.5523(6) -0.0535(6) 0.1611(3) 0.0467(16) Uani 1 1 d .
C21 C 0.6652(6) -0.0212(6) 0.2047(3) 0.0535(18) Uani 1 1 d .
H21A H 0.6807 -0.0773 0.2300 0.080 Uiso 1 1 calc R
H21B H 0.6493 0.0429 0.2317 0.080 Uiso 1 1 calc R
H21C H 0.7390 -0.0081 0.1807 0.080 Uiso 1 1 calc R
C22 C 0.2875(7) -0.2410(7) 0.1127(4) 0.067(2) Uani 1 1 d .
H22A H 0.3137 -0.2918 0.1398 0.100 Uiso 1 1 calc R
H22B H 0.2789 -0.2749 0.0698 0.100 Uiso 1 1 calc R
H22C H 0.2066 -0.2154 0.1252 0.100 Uiso 1 1 calc R
C23 C 0.5883(7) 0.1896(6) 0.1001(3) 0.0500(17) Uani 1 1 d .
C24 C 0.7185(6) 0.3335(5) 0.3018(3) 0.0460(15) Uani 1 1 d .
C25 C 0.6715(6) 0.2793(5) 0.3491(3) 0.0473(16) Uani 1 1 d .
C26 C 0.6768(6) 0.4390(6) 0.2920(3) 0.0502(17) Uani 1 1 d .
C27 C 0.7512(6) 0.5330(6) 0.2983(4) 0.061(2) Uani 1 1 d .
C28 C 0.7114(7) 0.7242(7) 0.2850(7) 0.128(5) Uani 1 1 d .
H28A H 0.6371 0.7611 0.2749 0.193 Uiso 1 1 calc R
H28B H 0.7740 0.7319 0.2539 0.193 Uiso 1 1 calc R
H28C H 0.7474 0.7541 0.3259 0.193 Uiso 1 1 calc R
C29 C 0.5510(6) 0.4676(6) 0.2733(3) 0.0531(17) Uani 1 1 d .
C30 C 0.4366(6) 0.3951(6) 0.2571(4) 0.0588(19) Uani 1 1 d .
H30A H 0.3656 0.4355 0.2465 0.088 Uiso 1 1 calc R
H30B H 0.4165 0.3585 0.2926 0.088 Uiso 1 1 calc R
H30C H 0.4525 0.3438 0.2217 0.088 Uiso 1 1 calc R
C31 C 0.5447(6) 0.3004(6) 0.4396(3) 0.0519(17) Uani 1 1 d .
C32 C 0.4372(7) 0.3579(7) 0.4679(3) 0.066(2) Uani 1 1 d .
N1 N 0.9430(5) 0.2877(6) 0.5375(3) 0.0618(17) Uani 1 1 d .
N2 N 0.9262(5) 0.3845(5) 0.4449(3) 0.0534(15) Uani 1 1 d .
N3 N 0.9878(5) 0.3778(5) 0.3867(3) 0.0543(15) Uani 1 1 d .
N4 N 1.2572(5) 0.0963(5) 0.4137(3) 0.0520(14) Uani 1 1 d .
N5 N 1.0622(4) -0.2438(4) 0.3153(2) 0.0431(12) Uani 1 1 d .
N6 N 1.1810(4) -0.2864(4) 0.3096(2) 0.0390(12) Uani 1 1 d .
N7 N 1.3940(5) -0.2361(4) 0.2815(2) 0.0483(13) Uani 1 1 d .
H7A H 1.4216 -0.2957 0.2902 0.058 Uiso 1 1 calc R
H7B H 1.4457 -0.1892 0.2681 0.058 Uiso 1 1 calc R
N8 N 1.1148(5) -0.0245(4) 0.1760(2) 0.0447(13) Uani 1 1 d .
N9 N 0.8690(5) -0.0188(6) 0.0570(3) 0.0603(17) Uani 1 1 d .
N10 N 0.3118(5) -0.0295(5) 0.0437(2) 0.0543(15) Uani 1 1 d .
N11 N 0.3832(5) -0.1518(5) 0.1176(2) 0.0507(14) Uani 1 1 d .
N12 N 0.4836(5) -0.1439(5) 0.1630(3) 0.0546(15) Uani 1 1 d .
N13 N 0.6634(5) 0.2010(5) 0.1498(3) 0.0506(14) Uani 1 1 d .
N14 N 0.5491(5) 0.5712(5) 0.2695(4) 0.072(2) Uani 1 1 d .
N15 N 0.6747(5) 0.6114(5) 0.2854(4) 0.080(2) Uani 1 1 d .
N16 N 0.8800(5) 0.5533(6) 0.3135(4) 0.088(3) Uani 1 1 d .
H16D H 0.9144 0.6172 0.3150 0.106 Uiso 1 1 calc R
H16E H 0.9263 0.5021 0.3215 0.106 Uiso 1 1 calc R
N17 N 0.5788(5) 0.3203(5) 0.3854(3) 0.0489(14) Uani 1 1 d .
N18 N 0.4008(6) 0.3464(6) 0.5220(3) 0.0751(19) Uani 1 1 d .
S1 S 1.03144(19) 0.19083(17) 0.55116(9) 0.0617(5) Uani 1 1 d .
S10 S 0.4763(2) 0.2607(2) 0.55960(10) 0.0829(7) Uani 1 1 d .
S2 S 1.36531(16) 0.00478(16) 0.39590(8) 0.0541(5) Uani 1 1 d .
S3 S 1.40150(15) 0.03674(15) 0.30719(8) 0.0500(4) Uani 1 1 d .
S4 S 1.04853(16) 0.14556(16) 0.11300(8) 0.0546(5) Uani 1 1 d .
S5 S 0.89689(17) 0.10933(18) 0.04594(8) 0.0586(5) Uani 1 1 d .
S6 S 0.37375(16) 0.08764(17) 0.03108(7) 0.0553(5) Uani 1 1 d .
S7 S 0.76784(17) 0.30794(16) 0.16710(8) 0.0539(5) Uani 1 1 d .
S8 S 0.83988(15) 0.28110(15) 0.25303(8) 0.0514(5) Uani 1 1 d .
S9 S 0.6043(2) 0.21348(18) 0.48977(9) 0.0688(6) Uani 1 1 d .
Cl1 Cl 1.2308(2) 0.01707(18) 0.52479(9) 0.0695(6) Uani 1 1 d .
Cl2 Cl 1.28133(15) 0.14868(13) 0.20033(7) 0.0479(4) Uani 1 1 d .
Cl3 Cl 0.91813(19) -0.18290(17) 0.11196(10) 0.0688(6) Uani 1 1 d .
Cl4 Cl 0.5836(2) 0.28577(17) 0.04723(9) 0.0687(5) Uani 1 1 d .
Cl5 Cl 0.73262(17) 0.15682(14) 0.36144(8) 0.0557(5) Uani 1 1 d .
Cl6 Cl 0.36922(18) 0.44975(19) 0.42740(9) 0.0722(6) Uani 1 1 d .

loop_
_atom_site_aniso_label
_atom_site_aniso_U_11
_atom_site_aniso_U_22
_atom_site_aniso_U_33
_atom_site_aniso_U_23
_atom_site_aniso_U_13
_atom_site_aniso_U_12
C1 0.051(4) 0.072(6) 0.067(5) -0.014(4) 0.004(4) 0.007(4)
C2 0.050(4) 0.060(5) 0.057(4) -0.001(4) 0.000(3) -0.001(3)
C3 0.041(3) 0.057(5) 0.042(3) -0.001(3) 0.008(3) -0.005(3)
C4 0.060(4) 0.042(4) 0.046(4) 0.009(3) 0.005(3) -0.013(3)
C5 0.038(3) 0.045(4) 0.051(4) 0.002(3) 0.010(3) 0.002(3)
C6 0.053(4) 0.057(5) 0.048(4) 0.010(3) 0.010(3) 0.012(3)
C7 0.062(4) 0.052(5) 0.047(4) 0.009(3) 0.002(3) 0.003(3)
C8 0.053(4) 0.038(4) 0.035(3) 0.007(3) 0.012(3) 0.002(3)
C9 0.039(3) 0.047(4) 0.043(3) 0.012(3) 0.011(3) 0.003(3)
C10 0.055(4) 0.049(4) 0.038(3) 0.019(3) 0.017(3) 0.009(3)
C11 0.060(4) 0.062(5) 0.042(4) 0.016(3) 0.008(3) 0.011(4)
C12 0.035(3) 0.043(4) 0.040(3) 0.008(3) 0.010(3) -0.002(3)
C13 0.038(3) 0.057(5) 0.032(3) 0.007(3) 0.007(3) 0.009(3)
C14 0.035(3) 0.049(4) 0.056(4) 0.020(3) 0.010(3) 0.009(3)
C15 0.039(3) 0.052(4) 0.025(3) 0.010(3) 0.004(2) 0.001(3)
C16 0.040(3) 0.047(4) 0.059(4) 0.021(3) 0.014(3) 0.006(3)
C17 0.048(4) 0.080(5) 0.024(3) 0.010(3) 0.010(3) 0.021(4)
C18 0.041(3) 0.068(5) 0.035(3) 0.012(3) 0.018(3) 0.008(3)
C19 0.044(4) 0.077(5) 0.028(3) 0.015(3) 0.014(3) 0.008(3)
C20 0.044(3) 0.062(5) 0.039(3) 0.016(3) 0.011(3) 0.013(3)
C21 0.047(4) 0.070(5) 0.051(4) 0.035(3) 0.007(3) 0.002(3)
C22 0.069(5) 0.074(6) 0.059(4) 0.024(4) 0.011(4) -0.019(4)
C23 0.060(4) 0.058(5) 0.038(3) 0.019(3) 0.022(3) 0.016(3)
C24 0.044(3) 0.042(4) 0.054(4) 0.011(3) 0.004(3) 0.007(3)
C25 0.047(4) 0.045(4) 0.050(4) 0.008(3) 0.000(3) 0.004(3)
C26 0.038(3) 0.049(4) 0.066(4) 0.011(3) 0.015(3) 0.003(3)
C27 0.036(4) 0.052(5) 0.097(6) 0.018(4) 0.007(4) 0.002(3)
C28 0.043(4) 0.042(5) 0.306(17) 0.060(7) -0.020(7) -0.008(4)
C29 0.044(4) 0.051(5) 0.069(4) 0.021(4) 0.010(3) 0.007(3)
C30 0.049(4) 0.057(5) 0.073(5) 0.019(4) 0.007(4) -0.003(3)
C31 0.050(4) 0.053(5) 0.049(4) 0.005(3) -0.002(3) -0.013(3)
C32 0.059(4) 0.089(6) 0.042(4) -0.011(4) 0.014(3) -0.024(4)
N1 0.052(3) 0.084(5) 0.048(3) 0.001(3) 0.015(3) -0.001(3)
N2 0.044(3) 0.061(4) 0.052(3) -0.005(3) 0.009(3) 0.001(3)
N3 0.042(3) 0.065(4) 0.054(3) 0.002(3) 0.005(3) -0.003(3)
N4 0.049(3) 0.052(4) 0.055(3) 0.011(3) 0.007(3) -0.002(3)
N5 0.041(3) 0.047(3) 0.046(3) 0.018(3) 0.013(2) 0.011(2)
N6 0.037(3) 0.045(3) 0.040(3) 0.017(2) 0.010(2) 0.011(2)
N7 0.040(3) 0.046(3) 0.062(3) 0.019(3) 0.010(3) 0.005(2)
N8 0.048(3) 0.046(3) 0.044(3) 0.017(3) 0.010(3) 0.002(3)
N9 0.058(3) 0.085(5) 0.042(3) 0.014(3) 0.013(3) 0.017(3)
N10 0.050(3) 0.077(5) 0.038(3) 0.008(3) 0.012(3) 0.012(3)
N11 0.048(3) 0.063(4) 0.044(3) 0.017(3) 0.005(3) 0.004(3)
N12 0.051(3) 0.070(4) 0.046(3) 0.021(3) 0.008(3) 0.001(3)
N13 0.049(3) 0.057(4) 0.049(3) 0.016(3) 0.016(3) 0.007(3)
N14 0.034(3) 0.050(4) 0.136(6) 0.027(4) 0.005(3) 0.002(3)
N15 0.041(3) 0.042(4) 0.163(7) 0.035(4) 0.006(4) 0.002(3)
N16 0.040(3) 0.053(4) 0.175(8) 0.033(5) -0.009(4) 0.002(3)
N17 0.047(3) 0.050(4) 0.048(3) 0.003(3) 0.003(3) -0.005(3)
N18 0.073(4) 0.089(6) 0.062(4) 0.011(4) 0.009(3) -0.008(4)
S1 0.0691(12) 0.0677(14) 0.0494(10) 0.0094(9) 0.0121(9) 0.0042(10)
S10 0.0935(16) 0.0977(19) 0.0587(12) 0.0193(12) 0.0177(11) -0.0126(13)
S2 0.0528(10) 0.0606(12) 0.0496(10) 0.0091(8) -0.0009(8) 0.0069(8)
S3 0.0434(9) 0.0572(12) 0.0504(9) 0.0100(8) 0.0080(7) -0.0001(8)
S4 0.0531(10) 0.0598(12) 0.0556(10) 0.0220(9) 0.0082(8) 0.0096(8)
S5 0.0525(10) 0.0817(15) 0.0475(10) 0.0232(9) 0.0116(8) 0.0161(9)
S6 0.0553(10) 0.0789(14) 0.0370(8) 0.0195(9) 0.0090(8) 0.0187(9)
S7 0.0572(10) 0.0570(12) 0.0524(10) 0.0208(8) 0.0157(8) 0.0057(8)
S8 0.0453(9) 0.0579(12) 0.0547(10) 0.0154(8) 0.0126(8) 0.0098(8)
S9 0.0822(13) 0.0717(15) 0.0551(11) 0.0221(10) 0.0055(10) -0.0047(11)
Cl1 0.0884(13) 0.0726(14) 0.0517(10) 0.0179(9) 0.0108(9) 0.0135(11)
Cl2 0.0510(9) 0.0466(10) 0.0491(9) 0.0154(7) 0.0155(7) 0.0000(7)
Cl3 0.0689(12) 0.0620(13) 0.0742(12) 0.0145(10) -0.0124(10) -0.0081(9)
Cl4 0.0900(13) 0.0694(14) 0.0543(10) 0.0322(9) 0.0088(10) 0.0133(11)
Cl5 0.0640(10) 0.0488(11) 0.0568(10) 0.0146(8) 0.0045(8) 0.0060(8)
Cl6 0.0607(11) 0.0957(17) 0.0595(11) -0.0012(11) 0.0062(9) 0.0209(11)

loop_
_atom_type_symbol
_atom_type_description
_atom_type_scat_dispersion_real
_atom_type_scat_dispersion_imag
_atom_type_scat_source
C C 0.0033 0.0016 'International Tables Vol C Tables 4.2.6.8 and 6.1.1.4'
H H 0.0000 0.0000 'International Tables Vol C Tables 4.2.6.8 and 6.1.1.4'
N N 0.0061 0.0033 'International Tables Vol C Tables 4.2.6.8 and 6.1.1.4'
S S 0.1246 0.1234 'International Tables Vol C Tables 4.2.6.8 and 6.1.1.4'
Cl Cl 0.1484 0.1585 'International Tables Vol C Tables 4.2.6.8 and 6.1.1.4'

loop_
_geom_angle_atom_site_label_1
_geom_angle_atom_site_label_2
_geom_angle_atom_site_label_3
_geom_angle
N2 C2 N1 131.8(7)
N2 C2 C3 108.1(7)
N1 C2 C3 120.0(7)
C4 C3 C2 108.5(6)
C4 C3 C5 146.1(6)
C2 C3 C5 105.3(6)
C3 C4 C7 130.1(6)
C3 C4 S1 107.4(5)
C7 C4 S1 122.5(6)
N3 C5 C3 109.6(5)
N3 C5 C6 119.0(6)
C3 C5 C6 131.3(6)
N4 C7 C4 121.2(7)
N4 C7 Cl1 122.9(5)
C4 C7 Cl1 115.9(5)
C9 C8 C12 121.3(6)
C9 C8 S3 119.1(5)
C12 C8 S3 119.6(5)
N8 C9 C8 121.4(6)
N8 C9 Cl2 119.6(5)
C8 C9 Cl2 118.9(5)
N8 C10 C11 120.6(6)
N8 C10 S4 130.2(5)
C11 C10 S4 109.1(5)
N9 C11 C10 125.2(7)
N9 C11 Cl3 116.7(6)
C10 C11 Cl3 118.1(5)
C13 C12 C15 104.5(6)
C13 C12 C8 129.5(6)
C15 C12 C8 125.7(5)
N5 C13 C12 112.8(5)
N5 C13 C14 120.8(5)
C12 C13 C14 126.3(6)
N7 C15 N6 123.4(6)
N7 C15 C12 129.8(6)
N6 C15 C12 106.8(5)
C18 C17 C23 128.0(6)
C18 C17 S6 108.6(6)
C23 C17 S6 123.3(6)
C17 C18 C19 108.5(6)
C17 C18 C20 146.7(7)
C19 C18 C20 104.8(6)
N10 C19 N11 130.7(7)
N10 C19 C18 120.3(7)
N11 C19 C18 109.0(6)
N12 C20 C18 109.4(6)
N12 C20 C21 121.6(6)
C18 C20 C21 128.9(7)
N13 C23 C17 120.4(6)
N13 C23 Cl4 122.8(6)
C17 C23 Cl4 116.8(5)
C25 C24 C26 121.7(6)
C25 C24 S8 121.1(5)
C26 C24 S8 117.1(5)
N17 C25 C24 120.1(6)
N17 C25 Cl5 120.5(5)
C24 C25 Cl5 119.4(5)
C27 C26 C29 104.6(6)
C27 C26 C24 126.8(6)
C29 C26 C24 128.5(6)
N15 C27 C26 107.7(6)
N15 C27 N16 121.9(7)
C26 C27 N16 130.4(7)
N14 C29 C26 111.5(6)
N14 C29 C30 121.5(6)
C26 C29 C30 126.9(7)
N17 C31 C32 118.1(7)
N17 C31 S9 130.8(6)
C32 C31 S9 111.1(5)
N18 C32 C31 122.3(8)
N18 C32 Cl6 119.2(7)
C31 C32 Cl6 118.3(6)
C2 N1 S1 106.4(5)
C2 N2 N3 109.6(5)
C2 N2 C1 131.1(6)
N3 N2 C1 119.1(6)
C5 N3 N2 107.4(6)
C7 N4 S2 121.5(5)
C13 N5 N6 104.6(5)
C15 N6 N5 111.3(5)
C15 N6 C16 128.5(5)
N5 N6 C16 120.1(5)
C10 N8 C9 129.0(6)
C11 N9 S5 114.7(6)
C19 N10 S6 105.5(5)
C19 N11 N12 108.1(5)
C19 N11 C22 131.6(6)
N12 N11 C22 119.9(6)
C20 N12 N11 108.7(6)
C23 N13 S7 121.5(5)
C29 N14 N15 104.6(5)
C27 N15 N14 111.5(6)
C27 N15 C28 127.7(6)
N14 N15 C28 120.8(6)
C31 N17 C25 130.3(6)
C32 N18 S10 116.3(7)
N1 S1 C4 97.8(3)
N18 S10 S9 98.0(3)
N4 S2 S3 98.8(2)
C8 S3 S2 101.8(2)
C10 S4 S5 93.9(2)
N9 S5 S4 97.0(2)
N10 S6 C17 97.1(3)
N13 S7 S8 100.4(2)
C24 S8 S7 100.1(2)
C31 S9 S10 92.3(3)

loop_
_geom_bond_atom_site_label_1
_geom_bond_atom_site_label_2
_geom_bond_distance
C1 N2 1.434(9)
C2 N2 1.343(10)
C2 N1 1.347(9)
C2 C3 1.410(9)
C3 C4 1.397(10)
C3 C5 1.435(9)
C4 C7 1.417(10)
C4 S1 1.734(7)
C5 N3 1.323(8)
C5 C6 1.480(9)
C7 N4 1.284(8)
C7 Cl1 1.782(8)
C8 C9 1.379(9)
C8 C12 1.453(9)
C8 S3 1.771(6)
C9 N8 1.348(8)
C9 Cl2 1.761(7)
C10 N8 1.285(8)
C10 C11 1.444(10)
C10 S4 1.768(7)
C11 N9 1.268(9)
C11 Cl3 1.740(8)
C12 C13 1.401(8)
C12 C15 1.403(9)
C13 N5 1.327(8)
C13 C14 1.520(8)
C15 N7 1.360(7)
C15 N6 1.364(8)
C16 N6 1.429(8)
C17 C18 1.378(10)
C17 C23 1.448(10)
C17 S6 1.715(6)
C18 C19 1.388(9)
C18 C20 1.432(9)
C19 N10 1.352(8)
C19 N11 1.361(9)
C20 N12 1.317(9)
C20 C21 1.478(9)
C22 N11 1.451(9)
C23 N13 1.282(8)
C23 Cl4 1.759(7)
C24 C25 1.378(9)
C24 C26 1.462(10)
C24 S8 1.780(6)
C25 N17 1.353(8)
C25 Cl5 1.753(7)
C26 C27 1.368(10)
C26 C29 1.438(9)
C27 N15 1.357(9)
C27 N16 1.373(8)
C28 N15 1.453(10)
C29 N14 1.321(9)
C29 C30 1.463(9)
C31 N17 1.275(8)
C31 C32 1.483(10)
C31 S9 1.749(8)
C32 N18 1.254(9)
C32 Cl6 1.701(10)
N1 S1 1.624(7)
N2 N3 1.417(8)
N4 S2 1.685(6)
N5 N6 1.387(6)
N9 S5 1.674(7)
N10 S6 1.636(7)
N11 N12 1.389(7)
N13 S7 1.678(6)
N14 N15 1.392(8)
N18 S10 1.645(8)
S10 S9 2.099(3)
S2 S3 2.031(3)
S4 S5 2.082(2)
S7 S8 2.030(3)

loop_
_platon_squeeze_void_nr
_platon_squeeze_void_average_x
_platon_squeeze_void_average_y
_platon_squeeze_void_average_z
_platon_squeeze_void_volume
_platon_squeeze_void_count_electrons
_platon_squeeze_void_content
1 0.002 0.500 0.000 522 68 ' '
